data_1545731
loop_
_publ_author_name
'Reiners, Matthias'
'Maekawa, Miyuki'
'Daniliuc, Constantin G.'
'Freytag, Matthias'
'Jones, Peter G.'
'White, Peter S.'
'Hohenberger, Johannes'
'Sutter, J\"org'
'Meyer, Karsten'
'Maron, Laurent'
'Walter, Marc D.'

_publ_section_title
;
 Reactivity studies on [Cp&#x2032;Fe(\m-I)]2: nitrido-, sulfido- and
 diselenide iron complexes derived from pseudohalide activation
;
_journal_name_full 'Chem. Sci.'
_journal_paper_doi 10.1039/C7SC00570A
_journal_year 2017
_chemical_formula_sum 'C44 H56 Fe N4'
_chemical_formula_weight 696.78
_chemical_name_systematic
; 
 ? 
;
_space_group_IT_number 14
_symmetry_cell_setting monoclinic
_symmetry_space_group_name_Hall '-P 2yn'
_symmetry_space_group_name_H-M 'P 1 21/n 1'
_atom_sites_solution_hydrogens geom
_atom_sites_solution_primary direct
_atom_sites_solution_secondary difmap
_audit_creation_method SHELXL-97
_audit_update_record
;
2017-02-06 deposited with the CCDC.
2017-03-30 downloaded from the CCDC.
;
_cell_angle_alpha 90.00
_cell_angle_beta 93.494(2)
_cell_angle_gamma 90.00
_cell_formula_units_Z 4
_cell_length_a 11.35137(10)
_cell_length_b 23.7261(2)
_cell_length_c 13.9429(2)
_cell_measurement_reflns_used 37941
_cell_measurement_temperature 100(2)
_cell_measurement_theta_max 76.1390
_cell_measurement_theta_min 3.6650
_cell_volume 3748.17(7)
_computing_cell_refinement
; 
CrysAlisPro, Agilent Technologies, 
Version 1.171.37.35 (release 13-08-2014 CrysAlis171 .NET) 
(compiled Aug 13 2014,18:06:01) 
;
_computing_data_collection
; 
CrysAlisPro, Agilent Technologies, 
Version 1.171.37.35 (release 13-08-2014 CrysAlis171 .NET) 
(compiled Aug 13 2014,18:06:01) 
;
_computing_data_reduction
; 
CrysAlisPro, Agilent Technologies, 
Version 1.171.37.35 (release 13-08-2014 CrysAlis171 .NET) 
(compiled Aug 13 2014,18:06:01) 
;
_computing_molecular_graphics 'Bruker XP'
_computing_publication_material SHELXL-97
_computing_structure_refinement 'SHELXL-97 (Sheldrick, 1997)'
_computing_structure_solution 'SHELXS-97 (Sheldrick, 1990)'
_diffrn_ambient_temperature 100(2)
_diffrn_detector_area_resol_mean 10.3543
_diffrn_measured_fraction_theta_full 1.000
_diffrn_measured_fraction_theta_max 0.996
_diffrn_measurement_device_type 'Oxford Diffraction Xcalibur, Atlas, Nova'
_diffrn_measurement_method '\w scans'
_diffrn_radiation_monochromator mirror
_diffrn_radiation_type 'Cu K\a'
_diffrn_radiation_wavelength 1.54184
_diffrn_reflns_av_R_equivalents 0.0532
_diffrn_reflns_av_sigmaI/netI 0.0222
_diffrn_reflns_limit_h_max 14
_diffrn_reflns_limit_h_min -14
_diffrn_reflns_limit_k_max 29
_diffrn_reflns_limit_k_min -29
_diffrn_reflns_limit_l_max 17
_diffrn_reflns_limit_l_min -16
_diffrn_reflns_number 84181
_diffrn_reflns_theta_full 75.00
_diffrn_reflns_theta_max 76.33
_diffrn_reflns_theta_min 3.68
_diffrn_source 'sealed X-ray tube'
_exptl_absorpt_coefficient_mu 3.488
_exptl_absorpt_correction_T_max 1.00000
_exptl_absorpt_correction_T_min 0.72218
_exptl_absorpt_correction_type multi-scan
_exptl_absorpt_process_details
; 
CrysAlisPro, Agilent Technologies, 
Version 1.171.37.35 (release 13-08-2014 CrysAlis171 .NET) 
(compiled Aug 13 2014,18:06:01) 
;
_exptl_crystal_colour red
_exptl_crystal_density_diffrn 1.235
_exptl_crystal_density_method 'not measured'
_exptl_crystal_description prism
_exptl_crystal_F_000 1496
_exptl_crystal_size_max 0.10
_exptl_crystal_size_mid 0.06
_exptl_crystal_size_min 0.03
_refine_diff_density_max 0.232
_refine_diff_density_min -0.372
_refine_diff_density_rms 0.038
_refine_ls_extinction_method none
_refine_ls_goodness_of_fit_ref 1.027
_refine_ls_hydrogen_treatment constr
_refine_ls_matrix_type full
_refine_ls_number_parameters 457
_refine_ls_number_reflns 7838
_refine_ls_number_restraints 0
_refine_ls_restrained_S_all 1.027
_refine_ls_R_factor_all 0.0327
_refine_ls_R_factor_gt 0.0310
_refine_ls_shift/su_max 0.002
_refine_ls_shift/su_mean 0.000
_refine_ls_structure_factor_coef Fsqd
_refine_ls_weighting_details 'calc w=1/[\s^2^(Fo^2^)+(0.0355P)^2^+1.4170P] where P=(Fo^2^+2Fc^2^)/3'
_refine_ls_weighting_scheme calc
_refine_ls_wR_factor_gt 0.0749
_refine_ls_wR_factor_ref 0.0759
_reflns_number_gt 7506
_reflns_number_total 7838
_reflns_threshold_expression >2sigma(I)
_cod_data_source_file c7sc00570a2.cif
_cod_data_source_block mr68
_cod_original_sg_symbol_H-M 'P 21/n'
_cod_database_code 1545731

loop_
_symmetry_equiv_pos_as_xyz
'x, y, z'
'-x+1/2, y+1/2, -z+1/2'
'-x, -y, -z'
'x-1/2, -y-1/2, z-1/2'

loop_
_atom_site_label
_atom_site_type_symbol
_atom_site_fract_x
_atom_site_fract_y
_atom_site_fract_z
_atom_site_U_iso_or_equiv
_atom_site_adp_type
_atom_site_occupancy
_atom_site_symmetry_multiplicity
_atom_site_calc_flag
_atom_site_refinement_flags
Fe Fe 0.643030(16) 0.360887(8) 0.350437(13) 0.01520(6) Uani 1 1 d .
N1 N 0.76707(10) 0.30623(5) 0.38589(8) 0.0225(2) Uani 1 1 d .
N2 N 0.96412(10) 0.26548(5) 0.41037(9) 0.0229(2) Uani 1 1 d .
N3 N 0.77996(10) 0.39548(5) 0.18312(8) 0.0225(2) Uani 1 1 d .
N4 N 0.77358(10) 0.45231(5) 0.46072(8) 0.0222(2) Uani 1 1 d .
C1 C 0.49899(10) 0.30937(5) 0.29531(9) 0.0174(2) Uani 1 1 d .
C2 C 0.47305(10) 0.36921(5) 0.28110(9) 0.0171(2) Uani 1 1 d .
C3 C 0.47834(11) 0.39458(5) 0.37453(9) 0.0178(2) Uani 1 1 d .
H3 H 0.4655 0.4334 0.3865 0.021 Uiso 1 1 calc R
C4 C 0.50550(11) 0.35339(5) 0.44703(9) 0.0178(2) Uani 1 1 d .
C5 C 0.51812(10) 0.30223(5) 0.39720(9) 0.0178(2) Uani 1 1 d .
H5 H 0.5370 0.2672 0.4275 0.021 Uiso 1 1 calc R
C6 C 0.49813(11) 0.25874(5) 0.22625(9) 0.0203(2) Uani 1 1 d .
C7 C 0.37701(12) 0.25227(6) 0.17055(10) 0.0264(3) Uani 1 1 d .
H7A H 0.3771 0.2181 0.1311 0.040 Uiso 1 1 calc R
H7B H 0.3622 0.2852 0.1291 0.040 Uiso 1 1 calc R
H7C H 0.3150 0.2494 0.2162 0.040 Uiso 1 1 calc R
C8 C 0.51553(12) 0.20411(5) 0.28481(10) 0.0248(3) Uani 1 1 d .
H8A H 0.5152 0.1718 0.2410 0.037 Uiso 1 1 calc R
H8B H 0.4513 0.2001 0.3282 0.037 Uiso 1 1 calc R
H8C H 0.5912 0.2056 0.3225 0.037 Uiso 1 1 calc R
C9 C 0.59828(12) 0.26097(6) 0.15691(10) 0.0249(3) Uani 1 1 d .
H9A H 0.6746 0.2608 0.1938 0.037 Uiso 1 1 calc R
H9B H 0.5911 0.2955 0.1184 0.037 Uiso 1 1 calc R
H9C H 0.5930 0.2281 0.1143 0.037 Uiso 1 1 calc R
C10 C 0.42613(11) 0.40414(5) 0.19457(9) 0.0206(2) Uani 1 1 d .
C11 C 0.29011(12) 0.39973(7) 0.19209(10) 0.0283(3) Uani 1 1 d .
H11A H 0.2663 0.3604 0.1817 0.042 Uiso 1 1 calc R
H11B H 0.2555 0.4230 0.1396 0.042 Uiso 1 1 calc R
H11C H 0.2623 0.4130 0.2533 0.042 Uiso 1 1 calc R
C12 C 0.46889(12) 0.38696(6) 0.09651(9) 0.0240(3) Uani 1 1 d .
H12A H 0.5552 0.3895 0.0981 0.036 Uiso 1 1 calc R
H12B H 0.4344 0.4122 0.0468 0.036 Uiso 1 1 calc R
H12C H 0.4444 0.3481 0.0820 0.036 Uiso 1 1 calc R
C13 C 0.45973(14) 0.46654(6) 0.20927(10) 0.0271(3) Uani 1 1 d .
H13A H 0.4182 0.4819 0.2630 0.041 Uiso 1 1 calc R
H13B H 0.4373 0.4878 0.1507 0.041 Uiso 1 1 calc R
H13C H 0.5451 0.4697 0.2234 0.041 Uiso 1 1 calc R
C14 C 0.50766(12) 0.36077(5) 0.55523(9) 0.0201(3) Uani 1 1 d .
C15 C 0.39560(12) 0.33310(6) 0.59065(10) 0.0258(3) Uani 1 1 d .
H15A H 0.3257 0.3509 0.5590 0.039 Uiso 1 1 calc R
H15B H 0.3941 0.3379 0.6604 0.039 Uiso 1 1 calc R
H15C H 0.3957 0.2928 0.5751 0.039 Uiso 1 1 calc R
C16 C 0.61673(12) 0.33184(6) 0.60387(9) 0.0239(3) Uani 1 1 d .
H16A H 0.6178 0.2921 0.5849 0.036 Uiso 1 1 calc R
H16B H 0.6136 0.3345 0.6738 0.036 Uiso 1 1 calc R
H16C H 0.6883 0.3505 0.5839 0.036 Uiso 1 1 calc R
C17 C 0.50585(12) 0.42339(6) 0.58268(9) 0.0246(3) Uani 1 1 d .
H17A H 0.5749 0.4423 0.5585 0.037 Uiso 1 1 calc R
H17B H 0.5077 0.4270 0.6528 0.037 Uiso 1 1 calc R
H17C H 0.4337 0.4409 0.5543 0.037 Uiso 1 1 calc R
C18 C 0.85758(11) 0.28315(5) 0.39471(9) 0.0194(2) Uani 1 1 d .
C19 C 1.01212(11) 0.21338(5) 0.38927(9) 0.0190(2) Uani 1 1 d .
C20 C 1.13711(11) 0.21121(6) 0.39216(9) 0.0209(3) Uani 1 1 d .
C21 C 1.19326(12) 0.16021(6) 0.37900(10) 0.0232(3) Uani 1 1 d .
H21 H 1.2771 0.1589 0.3831 0.028 Uiso 1 1 calc R
C22 C 1.12974(12) 0.11098(6) 0.35997(9) 0.0234(3) Uani 1 1 d .
H22 H 1.1693 0.0763 0.3504 0.028 Uiso 1 1 calc R
C23 C 1.00741(12) 0.11335(6) 0.35519(9) 0.0216(3) Uani 1 1 d .
H23 H 0.9635 0.0799 0.3413 0.026 Uiso 1 1 calc R
C24 C 0.94725(11) 0.16349(5) 0.37031(9) 0.0198(2) Uani 1 1 d .
C25 C 1.20668(12) 0.26436(6) 0.40955(11) 0.0265(3) Uani 1 1 d .
H25A H 1.2912 0.2555 0.4136 0.040 Uiso 1 1 calc R
H25B H 1.1852 0.2816 0.4700 0.040 Uiso 1 1 calc R
H25C H 1.1891 0.2907 0.3565 0.040 Uiso 1 1 calc R
C26 C 0.81490(12) 0.16303(6) 0.36867(11) 0.0251(3) Uani 1 1 d .
H26A H 0.7863 0.1242 0.3622 0.038 Uiso 1 1 calc R
H26B H 0.7827 0.1854 0.3141 0.038 Uiso 1 1 calc R
H26C H 0.7892 0.1792 0.4286 0.038 Uiso 1 1 calc R
C27 C 0.72194(11) 0.38073(5) 0.24560(9) 0.0197(2) Uani 1 1 d .
C28 C 0.85488(12) 0.40136(6) 0.10786(9) 0.0230(3) Uani 1 1 d .
C29 C 0.83494(12) 0.44539(6) 0.04212(10) 0.0256(3) Uani 1 1 d .
C30 C 0.90880(14) 0.44865(7) -0.03404(10) 0.0315(3) Uani 1 1 d .
H30 H 0.8970 0.4778 -0.0804 0.038 Uiso 1 1 calc R
C31 C 0.99890(14) 0.41018(7) -0.04310(11) 0.0351(4) Uani 1 1 d .
H31 H 1.0475 0.4127 -0.0960 0.042 Uiso 1 1 calc R
C32 C 1.01874(13) 0.36793(7) 0.02468(11) 0.0323(3) Uani 1 1 d .
H32 H 1.0819 0.3422 0.0182 0.039 Uiso 1 1 calc R
C33 C 0.94745(13) 0.36251(6) 0.10231(10) 0.0261(3) Uani 1 1 d .
C34 C 0.73726(14) 0.48715(6) 0.05295(11) 0.0312(3) Uani 1 1 d .
H34A H 0.7507 0.5204 0.0134 0.047 Uiso 1 1 calc R
H34B H 0.7357 0.4984 0.1205 0.047 Uiso 1 1 calc R
H34C H 0.6616 0.4699 0.0321 0.047 Uiso 1 1 calc R
C35 C 0.96861(14) 0.31791(7) 0.17772(11) 0.0327(3) Uani 1 1 d .
H35A H 1.0336 0.2935 0.1603 0.049 Uiso 1 1 calc R
H35B H 0.8969 0.2953 0.1823 0.049 Uiso 1 1 calc R
H35C H 0.9891 0.3358 0.2399 0.049 Uiso 1 1 calc R
C36 C 0.72216(11) 0.41649(5) 0.41819(9) 0.0198(2) Uani 1 1 d .
C37 C 0.83060(11) 0.50044(5) 0.49784(10) 0.0214(3) Uani 1 1 d .
C38 C 0.86782(12) 0.50198(6) 0.59529(10) 0.0240(3) Uani 1 1 d .
C39 C 0.92448(12) 0.55082(6) 0.62933(11) 0.0284(3) Uani 1 1 d .
H39 H 0.9508 0.5532 0.6952 0.034 Uiso 1 1 calc R
C40 C 0.94311(13) 0.59592(6) 0.56878(12) 0.0312(3) Uani 1 1 d .
H40 H 0.9817 0.6289 0.5934 0.037 Uiso 1 1 calc R
C41 C 0.90566(13) 0.59295(6) 0.47276(12) 0.0300(3) Uani 1 1 d .
H41 H 0.9187 0.6241 0.4320 0.036 Uiso 1 1 calc R
C42 C 0.84902(12) 0.54509(6) 0.43455(10) 0.0247(3) Uani 1 1 d .
C43 C 0.84753(14) 0.45287(7) 0.66046(11) 0.0318(3) Uani 1 1 d .
H43A H 0.8905 0.4590 0.7227 0.048 Uiso 1 1 calc R
H43B H 0.8758 0.4182 0.6313 0.048 Uiso 1 1 calc R
H43C H 0.7630 0.4494 0.6699 0.048 Uiso 1 1 calc R
C44 C 0.80972(14) 0.54090(7) 0.32981(11) 0.0323(3) Uani 1 1 d .
H44A H 0.8282 0.5762 0.2973 0.048 Uiso 1 1 calc R
H44B H 0.7244 0.5342 0.3233 0.048 Uiso 1 1 calc R
H44C H 0.8509 0.5096 0.3006 0.048 Uiso 1 1 calc R

loop_
_atom_site_aniso_label
_atom_site_aniso_U_11
_atom_site_aniso_U_22
_atom_site_aniso_U_33
_atom_site_aniso_U_23
_atom_site_aniso_U_13
_atom_site_aniso_U_12
Fe 0.01509(10) 0.01434(10) 0.01623(10) -0.00136(7) 0.00138(7) -0.00035(7)
N1 0.0212(5) 0.0196(5) 0.0268(6) -0.0008(4) 0.0018(4) -0.0009(4)
N2 0.0187(5) 0.0197(5) 0.0302(6) -0.0024(4) -0.0006(4) 0.0011(4)
N3 0.0224(5) 0.0245(6) 0.0210(5) -0.0002(4) 0.0041(4) -0.0024(4)
N4 0.0205(5) 0.0207(5) 0.0255(6) -0.0053(4) 0.0023(4) -0.0030(4)
C1 0.0141(5) 0.0182(6) 0.0200(6) -0.0022(5) 0.0015(4) -0.0023(4)
C2 0.0136(5) 0.0199(6) 0.0179(6) -0.0011(5) 0.0007(4) -0.0001(4)
C3 0.0167(6) 0.0186(6) 0.0182(6) -0.0024(5) 0.0013(4) 0.0020(4)
C4 0.0150(5) 0.0208(6) 0.0178(6) -0.0009(5) 0.0021(4) -0.0004(4)
C5 0.0159(5) 0.0181(6) 0.0197(6) 0.0006(5) 0.0025(4) -0.0021(4)
C6 0.0213(6) 0.0188(6) 0.0211(6) -0.0045(5) 0.0027(5) -0.0021(5)
C7 0.0258(7) 0.0268(7) 0.0262(7) -0.0058(5) -0.0012(5) -0.0058(5)
C8 0.0269(7) 0.0178(6) 0.0300(7) -0.0039(5) 0.0043(5) -0.0021(5)
C9 0.0273(7) 0.0228(6) 0.0252(7) -0.0061(5) 0.0081(5) -0.0025(5)
C10 0.0223(6) 0.0219(6) 0.0176(6) 0.0004(5) 0.0000(5) 0.0023(5)
C11 0.0220(7) 0.0388(8) 0.0238(7) 0.0036(6) -0.0018(5) 0.0056(6)
C12 0.0280(7) 0.0264(7) 0.0175(6) 0.0005(5) 0.0013(5) 0.0006(5)
C13 0.0372(8) 0.0210(6) 0.0228(6) 0.0020(5) -0.0012(5) 0.0037(5)
C14 0.0207(6) 0.0231(6) 0.0166(6) -0.0015(5) 0.0012(5) 0.0002(5)
C15 0.0243(7) 0.0348(7) 0.0186(6) -0.0008(5) 0.0042(5) -0.0029(5)
C16 0.0245(6) 0.0272(7) 0.0195(6) 0.0000(5) -0.0025(5) 0.0002(5)
C17 0.0283(7) 0.0268(7) 0.0187(6) -0.0051(5) 0.0020(5) 0.0017(5)
C18 0.0227(6) 0.0158(6) 0.0197(6) 0.0004(4) -0.0002(5) -0.0021(5)
C19 0.0204(6) 0.0200(6) 0.0166(6) 0.0015(4) 0.0007(4) 0.0028(5)
C20 0.0209(6) 0.0231(6) 0.0186(6) -0.0001(5) 0.0011(5) -0.0007(5)
C21 0.0192(6) 0.0278(7) 0.0228(6) 0.0008(5) 0.0021(5) 0.0028(5)
C22 0.0256(7) 0.0219(6) 0.0228(6) 0.0011(5) 0.0029(5) 0.0043(5)
C23 0.0254(6) 0.0198(6) 0.0197(6) 0.0009(5) 0.0012(5) -0.0005(5)
C24 0.0212(6) 0.0217(6) 0.0163(6) 0.0017(5) 0.0002(4) 0.0008(5)
C25 0.0204(6) 0.0267(7) 0.0325(7) -0.0041(6) 0.0040(5) -0.0014(5)
C26 0.0219(6) 0.0218(6) 0.0317(7) -0.0004(5) 0.0007(5) -0.0011(5)
C27 0.0199(6) 0.0166(6) 0.0222(6) -0.0033(5) -0.0009(5) 0.0006(5)
C28 0.0223(6) 0.0277(7) 0.0193(6) -0.0043(5) 0.0041(5) -0.0070(5)
C29 0.0268(7) 0.0285(7) 0.0215(6) -0.0020(5) 0.0014(5) -0.0091(5)
C30 0.0361(8) 0.0368(8) 0.0219(7) -0.0014(6) 0.0047(6) -0.0146(6)
C31 0.0335(8) 0.0478(9) 0.0251(7) -0.0082(6) 0.0104(6) -0.0170(7)
C32 0.0254(7) 0.0410(8) 0.0311(8) -0.0121(6) 0.0080(6) -0.0067(6)
C33 0.0245(7) 0.0293(7) 0.0246(7) -0.0070(5) 0.0031(5) -0.0046(5)
C34 0.0356(8) 0.0296(7) 0.0285(7) 0.0050(6) 0.0024(6) -0.0028(6)
C35 0.0332(8) 0.0313(7) 0.0339(8) -0.0038(6) 0.0045(6) 0.0047(6)
C36 0.0188(6) 0.0206(6) 0.0204(6) 0.0009(5) 0.0038(5) 0.0022(5)
C37 0.0180(6) 0.0182(6) 0.0283(7) -0.0069(5) 0.0029(5) -0.0015(5)
C38 0.0196(6) 0.0255(7) 0.0270(7) -0.0062(5) 0.0031(5) -0.0010(5)
C39 0.0211(6) 0.0324(7) 0.0316(7) -0.0139(6) 0.0019(5) -0.0017(5)
C40 0.0239(7) 0.0221(7) 0.0478(9) -0.0139(6) 0.0044(6) -0.0023(5)
C41 0.0256(7) 0.0182(6) 0.0468(9) -0.0010(6) 0.0069(6) -0.0003(5)
C42 0.0204(6) 0.0217(6) 0.0322(7) -0.0012(5) 0.0033(5) 0.0019(5)
C43 0.0317(8) 0.0375(8) 0.0261(7) -0.0006(6) 0.0008(6) -0.0063(6)
C44 0.0308(7) 0.0331(8) 0.0329(8) 0.0044(6) 0.0018(6) 0.0009(6)

loop_
_atom_type_symbol
_atom_type_description
_atom_type_scat_dispersion_real
_atom_type_scat_dispersion_imag
_atom_type_scat_source
C C 0.0181 0.0091 'International Tables Vol C Tables 4.2.6.8 and 6.1.1.4'
H H 0.0000 0.0000 'International Tables Vol C Tables 4.2.6.8 and 6.1.1.4'
N N 0.0311 0.0180 'International Tables Vol C Tables 4.2.6.8 and 6.1.1.4'
Fe Fe -1.1336 3.1974 'International Tables Vol C Tables 4.2.6.8 and 6.1.1.4'

loop_
_geom_angle_atom_site_label_1
_geom_angle_atom_site_label_2
_geom_angle_atom_site_label_3
_geom_angle
C27 Fe C36 88.74(6)
C27 Fe N1 89.58(5)
C36 Fe N1 91.40(5)
C27 Fe C3 121.40(5)
C36 Fe C3 93.30(5)
N1 Fe C3 148.73(5)
C27 Fe C2 95.08(5)
C36 Fe C2 125.13(5)
N1 Fe C2 143.19(5)
C3 Fe C2 39.95(5)
C27 Fe C5 141.99(5)
C36 Fe C5 129.26(5)
N1 Fe C5 88.38(5)
C3 Fe C5 65.00(5)
C2 Fe C5 65.96(5)
C27 Fe C4 160.68(5)
C36 Fe C4 95.14(5)
N1 Fe C4 109.20(5)
C3 Fe C4 39.58(5)
C2 Fe C4 67.25(5)
C5 Fe C4 38.77(5)
C27 Fe C1 105.12(5)
C36 Fe C1 159.49(5)
N1 Fe C1 103.53(5)
C3 Fe C1 66.66(5)
C2 Fe C1 40.10(5)
C5 Fe C1 39.30(5)
C4 Fe C1 66.87(5)
C18 N1 Fe 162.92(11)
C18 N2 C19 129.12(12)
C27 N3 C28 168.29(13)
C36 N4 C37 170.48(14)
C5 C1 C2 105.44(10)
C5 C1 C6 121.49(11)
C2 C1 C6 132.84(11)
C5 C1 Fe 69.29(7)
C2 C1 Fe 68.77(7)
C6 C1 Fe 130.10(8)
C3 C2 C1 106.73(10)
C3 C2 C10 118.81(11)
C1 C2 C10 133.62(11)
C3 C2 Fe 68.72(7)
C1 C2 Fe 71.12(7)
C10 C2 Fe 132.41(9)
C4 C3 C2 110.59(11)
C4 C3 Fe 72.14(7)
C2 C3 Fe 71.33(7)
C5 C4 C3 105.35(11)
C5 C4 C14 126.38(11)
C3 C4 C14 127.97(11)
C5 C4 Fe 70.13(7)
C3 C4 Fe 68.28(7)
C14 C4 Fe 130.60(9)
C4 C5 C1 111.88(11)
C4 C5 Fe 71.10(7)
C1 C5 Fe 71.41(7)
C9 C6 C8 106.67(11)
C9 C6 C1 112.95(10)
C8 C6 C1 109.26(10)
C9 C6 C7 110.90(11)
C8 C6 C7 105.34(11)
C1 C6 C7 111.32(11)
C2 C10 C12 116.39(11)
C2 C10 C13 110.11(10)
C12 C10 C13 106.56(11)
C2 C10 C11 106.25(10)
C12 C10 C11 109.39(11)
C13 C10 C11 107.88(11)
C4 C14 C17 111.10(11)
C4 C14 C16 110.55(10)
C17 C14 C16 110.18(11)
C4 C14 C15 107.82(10)
C17 C14 C15 108.00(11)
C16 C14 C15 109.11(11)
N1 C18 N2 170.44(14)
N2 C19 C24 125.40(12)
N2 C19 C20 115.52(11)
C24 C19 C20 119.01(11)
C21 C20 C19 119.71(12)
C21 C20 C25 120.93(12)
C19 C20 C25 119.35(12)
C20 C21 C22 121.47(12)
C23 C22 C21 118.76(12)
C22 C23 C24 121.71(12)
C23 C24 C19 119.31(12)
C23 C24 C26 119.38(12)
C19 C24 C26 121.29(12)
N3 C27 Fe 174.42(12)
N3 C28 C29 119.01(13)
N3 C28 C33 117.89(12)
C29 C28 C33 123.10(13)
C30 C29 C28 117.35(14)
C30 C29 C34 121.46(14)
C28 C29 C34 121.18(12)
C31 C30 C29 121.02(15)
C30 C31 C32 120.36(14)
C31 C32 C33 121.14(15)
C32 C33 C28 116.97(14)
C32 C33 C35 122.17(14)
C28 C33 C35 120.86(13)
N4 C36 Fe 179.23(12)
N4 C37 C38 119.15(12)
N4 C37 C42 117.91(12)
C38 C37 C42 122.94(12)
C39 C38 C37 117.26(13)
C39 C38 C43 121.51(13)
C37 C38 C43 121.22(12)
C40 C39 C38 121.22(14)
C41 C40 C39 120.07(13)
C40 C41 C42 121.27(14)
C41 C42 C37 117.23(13)
C41 C42 C44 121.82(13)
C37 C42 C44 120.95(12)

loop_
_geom_bond_atom_site_label_1
_geom_bond_atom_site_label_2
_geom_bond_distance
Fe C27 1.8221(13)
Fe C36 1.8265(13)
Fe N1 1.9555(11)
Fe C3 2.0793(12)
Fe C2 2.1140(12)
Fe C5 2.1178(12)
Fe C4 2.1304(12)
Fe C1 2.1459(12)
N1 C18 1.1640(18)
N2 C18 1.2861(17)
N2 C19 1.3895(16)
N3 C27 1.1769(18)
N3 C28 1.3974(17)
N4 C36 1.1716(17)
N4 C37 1.3964(16)
C1 C5 1.4340(17)
C1 C2 1.4609(17)
C1 C6 1.5392(17)
C2 C3 1.4330(17)
C2 C10 1.5321(17)
C3 C4 1.4262(17)
C4 C5 1.4100(17)
C4 C14 1.5175(17)
C6 C9 1.5374(17)
C6 C8 1.5382(18)
C6 C7 1.5449(18)
C10 C12 1.5336(17)
C10 C13 1.5395(18)
C10 C11 1.5459(18)
C14 C17 1.5348(18)
C14 C16 1.5366(18)
C14 C15 1.5393(18)
C19 C24 1.4106(18)
C19 C20 1.4180(18)
C20 C21 1.3850(19)
C20 C25 1.4997(18)
C21 C22 1.390(2)
C22 C23 1.3873(19)
C23 C24 1.3940(18)
C24 C26 1.5011(18)
C28 C29 1.399(2)
C28 C33 1.403(2)
C29 C30 1.395(2)
C29 C34 1.501(2)
C30 C31 1.382(2)
C31 C32 1.387(2)
C32 C33 1.396(2)
C33 C35 1.501(2)
C37 C38 1.399(2)
C37 C42 1.4025(19)
C38 C39 1.3944(19)
C38 C43 1.504(2)
C39 C40 1.387(2)
C40 C41 1.382(2)
C41 C42 1.395(2)
C42 C44 1.504(2)

loop_
_geom_torsion_atom_site_label_1
_geom_torsion_atom_site_label_2
_geom_torsion_atom_site_label_3
_geom_torsion_atom_site_label_4
_geom_torsion
C27 Fe N1 C18 27.5(4)
C36 Fe N1 C18 -61.2(4)
C3 Fe N1 C18 -159.9(3)
C2 Fe N1 C18 125.4(4)
C5 Fe N1 C18 169.5(4)
C4 Fe N1 C18 -157.2(4)
C1 Fe N1 C18 133.0(4)
C27 Fe C1 C5 163.39(7)
C36 Fe C1 C5 -65.52(17)
N1 Fe C1 C5 70.12(8)
C3 Fe C1 C5 -78.49(7)
C2 Fe C1 C5 -116.89(10)
C4 Fe C1 C5 -35.25(7)
C27 Fe C1 C2 -79.72(8)
C36 Fe C1 C2 51.37(17)
N1 Fe C1 C2 -173.00(7)
C3 Fe C1 C2 38.39(7)
C5 Fe C1 C2 116.89(10)
C4 Fe C1 C2 81.64(7)
C27 Fe C1 C6 49.08(12)
C36 Fe C1 C6 -179.83(13)
N1 Fe C1 C6 -44.19(12)
C3 Fe C1 C6 167.20(13)
C2 Fe C1 C6 128.80(14)
C5 Fe C1 C6 -114.31(14)
C4 Fe C1 C6 -149.56(13)
C5 C1 C2 C3 0.17(13)
C6 C1 C2 C3 174.61(12)
Fe C1 C2 C3 -59.78(8)
C5 C1 C2 C10 -168.86(13)
C6 C1 C2 C10 5.6(2)
Fe C1 C2 C10 131.20(14)
C5 C1 C2 Fe 59.94(8)
C6 C1 C2 Fe -125.61(13)
C27 Fe C2 C3 -135.11(8)
C36 Fe C2 C3 -43.07(9)
N1 Fe C2 C3 128.79(9)
C5 Fe C2 C3 79.16(8)
C4 Fe C2 C3 36.78(7)
C1 Fe C2 C3 117.37(10)
C27 Fe C2 C1 107.52(7)
C36 Fe C2 C1 -160.45(7)
N1 Fe C2 C1 11.41(11)
C3 Fe C2 C1 -117.37(10)
C5 Fe C2 C1 -38.21(7)
C4 Fe C2 C1 -80.59(7)
C27 Fe C2 C10 -24.94(12)
C36 Fe C2 C10 67.09(13)
N1 Fe C2 C10 -121.05(12)
C3 Fe C2 C10 110.16(14)
C5 Fe C2 C10 -170.68(13)
C4 Fe C2 C10 146.95(13)
C1 Fe C2 C10 -132.46(15)
C1 C2 C3 C4 -0.45(14)
C10 C2 C3 C4 170.49(11)
Fe C2 C3 C4 -61.79(9)
C1 C2 C3 Fe 61.33(8)
C10 C2 C3 Fe -127.72(11)
C27 Fe C3 C4 175.38(7)
C36 Fe C3 C4 -94.09(8)
N1 Fe C3 C4 4.07(13)
C2 Fe C3 C4 119.93(10)
C5 Fe C3 C4 38.17(7)
C1 Fe C3 C4 81.39(8)
C27 Fe C3 C2 55.45(9)
C36 Fe C3 C2 145.98(8)
N1 Fe C3 C2 -115.86(10)
C5 Fe C3 C2 -81.76(8)
C4 Fe C3 C2 -119.93(10)
C1 Fe C3 C2 -38.54(7)
C2 C3 C4 C5 0.55(14)
Fe C3 C4 C5 -60.74(8)
C2 C3 C4 C14 -173.42(12)
Fe C3 C4 C14 125.28(13)
C2 C3 C4 Fe 61.29(9)
C27 Fe C4 C5 104.57(16)
C36 Fe C4 C5 -154.50(8)
N1 Fe C4 C5 -61.21(8)
C3 Fe C4 C5 116.55(10)
C2 Fe C4 C5 79.43(8)
C1 Fe C4 C5 35.72(7)
C27 Fe C4 C3 -11.98(19)
C36 Fe C4 C3 88.95(8)
N1 Fe C4 C3 -177.77(7)
C2 Fe C4 C3 -37.12(7)
C5 Fe C4 C3 -116.55(10)
C1 Fe C4 C3 -80.83(8)
C27 Fe C4 C14 -134.04(16)
C36 Fe C4 C14 -33.10(12)
N1 Fe C4 C14 60.18(12)
C3 Fe C4 C14 -122.06(14)
C2 Fe C4 C14 -159.17(13)
C5 Fe C4 C14 121.39(15)
C1 Fe C4 C14 157.11(13)
C3 C4 C5 C1 -0.45(14)
C14 C4 C5 C1 173.66(11)
Fe C4 C5 C1 -59.96(9)
C3 C4 C5 Fe 59.51(8)
C14 C4 C5 Fe -126.38(12)
C2 C1 C5 C4 0.18(14)
C6 C1 C5 C4 -175.05(11)
Fe C1 C5 C4 59.78(9)
C2 C1 C5 Fe -59.60(8)
C6 C1 C5 Fe 125.17(11)
C27 Fe C5 C4 -148.66(9)
C36 Fe C5 C4 33.63(10)
N1 Fe C5 C4 124.10(8)
C3 Fe C5 C4 -38.97(7)
C2 Fe C5 C4 -83.07(8)
C1 Fe C5 C4 -122.05(10)
C27 Fe C5 C1 -26.61(12)
C36 Fe C5 C1 155.68(8)
N1 Fe C5 C1 -113.84(7)
C3 Fe C5 C1 83.08(8)
C2 Fe C5 C1 38.99(7)
C4 Fe C5 C1 122.05(10)
C5 C1 C6 C9 -116.49(13)
C2 C1 C6 C9 69.79(17)
Fe C1 C6 C9 -28.00(16)
C5 C1 C6 C8 2.06(16)
C2 C1 C6 C8 -171.66(12)
Fe C1 C6 C8 90.55(13)
C5 C1 C6 C7 117.98(13)
C2 C1 C6 C7 -55.74(17)
Fe C1 C6 C7 -153.52(10)
C3 C2 C10 C12 154.75(12)
C1 C2 C10 C12 -37.26(19)
Fe C2 C10 C12 68.11(16)
C3 C2 C10 C13 33.38(15)
C1 C2 C10 C13 -158.63(13)
Fe C2 C10 C13 -53.26(15)
C3 C2 C10 C11 -83.19(14)
C1 C2 C10 C11 84.79(16)
Fe C2 C10 C11 -169.83(10)
C5 C4 C14 C17 173.26(12)
C3 C4 C14 C17 -13.96(18)
Fe C4 C14 C17 78.93(14)
C5 C4 C14 C16 50.60(17)
C3 C4 C14 C16 -136.62(13)
Fe C4 C14 C16 -43.72(15)
C5 C4 C14 C15 -68.59(16)
C3 C4 C14 C15 104.19(14)
Fe C4 C14 C15 -162.91(10)
Fe N1 C18 N2 54.7(11)
C19 N2 C18 N1 -177.6(8)
C18 N2 C19 C24 -18.9(2)
C18 N2 C19 C20 164.24(13)
N2 C19 C20 C21 175.35(12)
C24 C19 C20 C21 -1.74(18)
N2 C19 C20 C25 -4.60(17)
C24 C19 C20 C25 178.31(12)
C19 C20 C21 C22 2.0(2)
C25 C20 C21 C22 -178.05(12)
C20 C21 C22 C23 -0.7(2)
C21 C22 C23 C24 -0.9(2)
C22 C23 C24 C19 1.16(19)
C22 C23 C24 C26 -177.24(12)
N2 C19 C24 C23 -176.59(12)
C20 C19 C24 C23 0.20(18)
N2 C19 C24 C26 1.8(2)
C20 C19 C24 C26 178.56(12)
C28 N3 C27 Fe 104.9(12)
C36 Fe C27 N3 22.5(12)
N1 Fe C27 N3 -68.9(12)
C3 Fe C27 N3 115.6(12)
C2 Fe C27 N3 147.7(12)
C5 Fe C27 N3 -155.7(12)
C4 Fe C27 N3 124.5(12)
C1 Fe C27 N3 -172.8(12)
C27 N3 C28 C29 152.0(6)
C27 N3 C28 C33 -28.2(7)
N3 C28 C29 C30 -177.66(12)
C33 C28 C29 C30 2.6(2)
N3 C28 C29 C34 1.90(19)
C33 C28 C29 C34 -177.85(13)
C28 C29 C30 C31 -0.8(2)
C34 C29 C30 C31 179.65(13)
C29 C30 C31 C32 -1.0(2)
C30 C31 C32 C33 1.2(2)
C31 C32 C33 C28 0.5(2)
C31 C32 C33 C35 -178.71(14)
N3 C28 C33 C32 177.81(12)
C29 C28 C33 C32 -2.4(2)
N3 C28 C33 C35 -2.97(19)
C29 C28 C33 C35 176.78(13)
C37 N4 C36 Fe 44(10)
C27 Fe C36 N4 0(10)
N1 Fe C36 N4 90(10)
C3 Fe C36 N4 -121(10)
C2 Fe C36 N4 -95(10)
C5 Fe C36 N4 179(100)
C4 Fe C36 N4 -161(74)
C1 Fe C36 N4 -133(10)
C36 N4 C37 C38 169.4(7)
C36 N4 C37 C42 -11.3(8)
N4 C37 C38 C39 179.94(12)
C42 C37 C38 C39 0.7(2)
N4 C37 C38 C43 0.0(2)
C42 C37 C38 C43 -179.28(13)
C37 C38 C39 C40 -0.1(2)
C43 C38 C39 C40 179.87(13)
C38 C39 C40 C41 -0.2(2)
C39 C40 C41 C42 -0.1(2)
C40 C41 C42 C37 0.7(2)
C40 C41 C42 C44 -178.90(13)
N4 C37 C42 C41 179.76(12)
C38 C37 C42 C41 -1.0(2)
N4 C37 C42 C44 -0.66(19)
C38 C37 C42 C44 178.62(13)
